data_1512233
loop_
_publ_author_name
'Ramirez, Thomas A.'
'Wang, Qian'
'Zhu, Yingguang'
'Zheng, Huaiji'
'Peng, Xingao'
'Cornwall, Richard G.'
'Shi, Yian'

_publ_section_title
;
 Pd(0)-Catalyzed Sequential C-N Bond Formation via Allylic and Aromatic
 C-H Amination of \a-Methylstyrenes with Diaziridinone.
;
_journal_issue 16
_journal_name_full 'Organic letters'
_journal_page_first 4210
_journal_page_last 4213
_journal_paper_doi 10.1021/ol401935c
_journal_volume 15
_journal_year 2013
_chemical_formula_moiety 'C22 H35 N3 O'
_chemical_formula_sum 'C22 H35 N3 O'
_chemical_formula_weight 357.53
_chemical_name_systematic
; 
 ? 
;
_space_group_IT_number 19
_symmetry_cell_setting orthorhombic
_symmetry_space_group_name_Hall 'P 2ac 2ab'
_symmetry_space_group_name_H-M 'P 21 21 21'
_atom_sites_solution_hydrogens geom
_atom_sites_solution_primary direct
_atom_sites_solution_secondary difmap
_audit_creation_method SHELXL-97
_cell_angle_alpha 90.00
_cell_angle_beta 90.00
_cell_angle_gamma 90.00
_cell_formula_units_Z 4
_cell_length_a 7.8181(7)
_cell_length_b 12.6128(10)
_cell_length_c 21.2217(18)
_cell_measurement_reflns_used 9931
_cell_measurement_temperature 120(2)
_cell_measurement_theta_max 31.82
_cell_measurement_theta_min 2.78
_cell_volume 2092.6(3)
_computing_cell_refinement 'Bruker APEX2 (Bruker, 2009)'
_computing_data_collection 'Bruker APEX2 (Bruker, 2009)'
_computing_data_reduction 'Bruker APEX2 (Bruker, 2009)'
_computing_molecular_graphics 'SHELXTL (Sheldrick, 2008)'
_computing_publication_material 'SHELXTL (Sheldrick, 2008)'
_computing_structure_refinement 'SHELXTL (Sheldrick, 2008)'
_computing_structure_solution 'SHELXTL (Sheldrick, 2008)'
_diffrn_ambient_temperature 120(2)
_diffrn_measured_fraction_theta_full 1.000
_diffrn_measured_fraction_theta_max 1.000
_diffrn_measurement_device_type 'Bruker APEX-II CCD'
_diffrn_measurement_method '\f and \w scans'
_diffrn_radiation_monochromator graphite
_diffrn_radiation_source 'fine-focus sealed tube'
_diffrn_radiation_type MoK\a
_diffrn_radiation_wavelength 0.71073
_diffrn_reflns_av_R_equivalents 0.0617
_diffrn_reflns_av_sigmaI/netI 0.0308
_diffrn_reflns_limit_h_max 9
_diffrn_reflns_limit_h_min -9
_diffrn_reflns_limit_k_max 15
_diffrn_reflns_limit_k_min -15
_diffrn_reflns_limit_l_max 25
_diffrn_reflns_limit_l_min -25
_diffrn_reflns_number 38481
_diffrn_reflns_theta_full 25.03
_diffrn_reflns_theta_max 25.03
_diffrn_reflns_theta_min 1.88
_exptl_absorpt_coefficient_mu 0.070
_exptl_absorpt_correction_T_max 0.9941
_exptl_absorpt_correction_T_min 0.9857
_exptl_absorpt_correction_type multi-scan
_exptl_absorpt_process_details 'SCALE (Bruker, 2009)'
_exptl_crystal_colour colorless
_exptl_crystal_density_diffrn 1.135
_exptl_crystal_density_meas ?
_exptl_crystal_density_method 'not measured'
_exptl_crystal_description plate
_exptl_crystal_F_000 784
_exptl_crystal_size_max 0.21
_exptl_crystal_size_mid 0.20
_exptl_crystal_size_min 0.08
_refine_diff_density_max 0.142
_refine_diff_density_min -0.208
_refine_diff_density_rms 0.044
_refine_ls_abs_structure_details 'Flack H D (1983), Acta Cryst. A39, 876-881'
_refine_ls_abs_structure_Flack -0.2(14)
_refine_ls_extinction_method none
_refine_ls_goodness_of_fit_ref 1.067
_refine_ls_hydrogen_treatment constr
_refine_ls_matrix_type full
_refine_ls_number_parameters 244
_refine_ls_number_reflns 3703
_refine_ls_number_restraints 0
_refine_ls_restrained_S_all 1.067
_refine_ls_R_factor_all 0.0435
_refine_ls_R_factor_gt 0.0336
_refine_ls_shift/su_max 0.001
_refine_ls_shift/su_mean 0.000
_refine_ls_structure_factor_coef Fsqd
_refine_ls_weighting_details 'calc w=1/[\s^2^(Fo^2^)+(0.0465P)^2^+0.1497P] where P=(Fo^2^+2Fc^2^)/3'
_refine_ls_weighting_scheme calc
_refine_ls_wR_factor_gt 0.0787
_refine_ls_wR_factor_ref 0.0838
_reflns_number_gt 3237
_reflns_number_total 3703
_reflns_threshold_expression >2sigma(I)
_cod_data_source_file ol401935c_si_001.cif
_cod_data_source_block shi03
_cod_depositor_comments
;
The following automatic conversions were performed:

'_symmetry_cell_setting' value 'Orthorhombic' changed to
'orthorhombic' according to
/home/saulius/struct/CIF-dictionaries/cif_core.dic dictionary named
'cif_core.dic' version 2.4.2 from 2011-04-26.

Automatic conversion script
Id: cif_fix_values 1891 2012-01-12 08:04:46Z andrius 

The following automatic conversions were performed:

'_exptl_crystal_density_meas' value 'not measured' was changed to '?'
- the value is perceived as not measured.

Automatic conversion script
Id: cif_fix_values 3008 2015-01-20 13:52:24Z robertas 
;
_cod_database_code 1512233

loop_
_symmetry_equiv_pos_as_xyz
'x, y, z'
'-x+1/2, -y, z+1/2'
'-x, y+1/2, -z+1/2'
'x+1/2, -y+1/2, -z'

loop_
_atom_site_label
_atom_site_type_symbol
_atom_site_fract_x
_atom_site_fract_y
_atom_site_fract_z
_atom_site_U_iso_or_equiv
_atom_site_adp_type
_atom_site_occupancy
_atom_site_symmetry_multiplicity
_atom_site_calc_flag
_atom_site_refinement_flags
C1 C -0.0144(2) 0.75239(12) 0.80445(7) 0.0177(3) Uani 1 1 d .
C2 C 0.2000(2) 0.76311(13) 0.89238(7) 0.0214(4) Uani 1 1 d .
C3 C 0.1730(2) 0.64987(14) 0.91501(8) 0.0302(4) Uani 1 1 d .
H3A H 0.2383 0.6012 0.8882 0.045 Uiso 1 1 calc R
H3B H 0.0512 0.6321 0.9127 0.045 Uiso 1 1 calc R
H3C H 0.2123 0.6434 0.9587 0.045 Uiso 1 1 calc R
C4 C 0.0955(2) 0.84048(16) 0.93206(9) 0.0330(5) Uani 1 1 d .
H4A H -0.0251 0.8195 0.9313 0.049 Uiso 1 1 calc R
H4B H 0.1072 0.9122 0.9148 0.049 Uiso 1 1 calc R
H4C H 0.1374 0.8395 0.9756 0.049 Uiso 1 1 calc R
C5 C 0.3888(2) 0.79364(15) 0.89807(8) 0.0309(5) Uani 1 1 d .
H5A H 0.4060 0.8648 0.8807 0.046 Uiso 1 1 calc R
H5B H 0.4588 0.7427 0.8746 0.046 Uiso 1 1 calc R
H5C H 0.4225 0.7930 0.9425 0.046 Uiso 1 1 calc R
C6 C -0.17537(19) 0.73105(12) 0.70356(7) 0.0197(4) Uani 1 1 d .
C7 C -0.1435(2) 0.71483(13) 0.63294(7) 0.0249(4) Uani 1 1 d .
H7A H -0.0864 0.6466 0.6262 0.037 Uiso 1 1 calc R
H7B H -0.0708 0.7721 0.6170 0.037 Uiso 1 1 calc R
H7C H -0.2530 0.7154 0.6104 0.037 Uiso 1 1 calc R
C8 C -0.2840(2) 0.63775(13) 0.72604(9) 0.0285(4) Uani 1 1 d .
H8A H -0.3140 0.6479 0.7705 0.043 Uiso 1 1 calc R
H8B H -0.2190 0.5718 0.7213 0.043 Uiso 1 1 calc R
H8C H -0.3887 0.6337 0.7008 0.043 Uiso 1 1 calc R
C9 C -0.2712(2) 0.83576(13) 0.71291(8) 0.0240(4) Uani 1 1 d .
H9A H -0.2023 0.8943 0.6962 0.036 Uiso 1 1 calc R
H9B H -0.2919 0.8471 0.7579 0.036 Uiso 1 1 calc R
H9C H -0.3808 0.8329 0.6905 0.036 Uiso 1 1 calc R
C10 C 0.2675(2) 0.73650(13) 0.77638(7) 0.0217(4) Uani 1 1 d .
H10A H 0.3010 0.6619 0.7839 0.026 Uiso 1 1 calc R
H10B H 0.3717 0.7810 0.7747 0.026 Uiso 1 1 calc R
C11 C 0.16278(19) 0.74708(12) 0.71562(7) 0.0178(3) Uani 1 1 d .
C12 C 0.1945(2) 0.85432(12) 0.68238(7) 0.0192(4) Uani 1 1 d .
H12A H 0.0864 0.8831 0.6651 0.023 Uiso 1 1 calc R
H12B H 0.2433 0.9066 0.7122 0.023 Uiso 1 1 calc R
C13 C 0.22186(19) 0.66839(12) 0.66706(7) 0.0182(4) Uani 1 1 d .
C14 C 0.30530(19) 0.72198(12) 0.61823(7) 0.0165(3) Uani 1 1 d .
C15 C 0.3668(2) 0.66284(12) 0.56767(8) 0.0211(4) Uani 1 1 d .
H15 H 0.4194 0.6969 0.5328 0.025 Uiso 1 1 calc R
C16 C 0.3497(2) 0.55280(13) 0.56914(8) 0.0241(4) Uani 1 1 d .
H16 H 0.3925 0.5125 0.5348 0.029 Uiso 1 1 calc R
C17 C 0.2729(2) 0.50040(13) 0.61866(9) 0.0242(4) Uani 1 1 d .
H17 H 0.2651 0.4252 0.6188 0.029 Uiso 1 1 calc R
C18 C 0.2076(2) 0.55926(12) 0.66817(8) 0.0224(4) Uani 1 1 d .
H18 H 0.1533 0.5249 0.7026 0.027 Uiso 1 1 calc R
C19 C 0.3409(2) 0.91355(12) 0.58162(8) 0.0190(4) Uani 1 1 d .
C20 C 0.1980(2) 0.90808(14) 0.53290(8) 0.0267(4) Uani 1 1 d .
H20A H 0.0874 0.9177 0.5539 0.040 Uiso 1 1 calc R
H20B H 0.2005 0.8388 0.5120 0.040 Uiso 1 1 calc R
H20C H 0.2143 0.9642 0.5015 0.040 Uiso 1 1 calc R
C21 C 0.3405(2) 1.02197(12) 0.61379(8) 0.0251(4) Uani 1 1 d .
H21A H 0.4284 1.0234 0.6467 0.038 Uiso 1 1 calc R
H21B H 0.2281 1.0348 0.6327 0.038 Uiso 1 1 calc R
H21C H 0.3648 1.0772 0.5826 0.038 Uiso 1 1 calc R
C22 C 0.5154(2) 0.90173(14) 0.54964(8) 0.0245(4) Uani 1 1 d .
H22A H 0.5168 0.8366 0.5244 0.037 Uiso 1 1 calc R
H22B H 0.6051 0.8981 0.5818 0.037 Uiso 1 1 calc R
H22C H 0.5361 0.9629 0.5222 0.037 Uiso 1 1 calc R
N1 N 0.15104(16) 0.77366(10) 0.82479(6) 0.0181(3) Uani 1 1 d .
N2 N -0.01156(16) 0.73226(10) 0.74064(6) 0.0177(3) Uani 1 1 d .
N3 N 0.31684(17) 0.83105(9) 0.63116(6) 0.0166(3) Uani 1 1 d .
O1 O -0.14162(14) 0.75215(9) 0.83792(5) 0.0220(3) Uani 1 1 d .

loop_
_atom_site_aniso_label
_atom_site_aniso_U_11
_atom_site_aniso_U_22
_atom_site_aniso_U_33
_atom_site_aniso_U_23
_atom_site_aniso_U_13
_atom_site_aniso_U_12
C1 0.0184(8) 0.0175(8) 0.0173(9) 0.0017(6) 0.0003(7) 0.0019(7)
C2 0.0215(9) 0.0264(9) 0.0163(9) -0.0002(7) -0.0045(7) -0.0006(7)
C3 0.0325(11) 0.0336(10) 0.0245(9) 0.0092(8) -0.0057(9) -0.0013(8)
C4 0.0354(11) 0.0425(11) 0.0210(10) -0.0066(9) -0.0048(8) 0.0060(9)
C5 0.0288(10) 0.0399(11) 0.0241(10) 0.0014(8) -0.0103(8) -0.0046(8)
C6 0.0161(8) 0.0273(9) 0.0158(8) 0.0023(7) -0.0040(7) -0.0009(7)
C7 0.0222(9) 0.0329(9) 0.0197(9) -0.0021(7) -0.0052(8) 0.0012(8)
C8 0.0244(9) 0.0345(10) 0.0266(10) 0.0033(8) -0.0061(8) -0.0075(8)
C9 0.0193(9) 0.0322(9) 0.0204(9) 0.0021(7) -0.0013(7) 0.0034(7)
C10 0.0157(8) 0.0286(9) 0.0208(9) 0.0022(7) 0.0006(7) 0.0011(7)
C11 0.0133(8) 0.0222(8) 0.0179(8) 0.0007(6) 0.0028(6) 0.0003(6)
C12 0.0183(8) 0.0216(8) 0.0176(8) -0.0017(7) 0.0020(7) 0.0008(7)
C13 0.0134(8) 0.0230(9) 0.0182(8) 0.0010(7) -0.0002(7) 0.0020(6)
C14 0.0111(7) 0.0207(8) 0.0177(8) 0.0007(6) -0.0032(7) -0.0001(6)
C15 0.0201(8) 0.0246(9) 0.0185(9) -0.0028(7) 0.0024(7) -0.0006(7)
C16 0.0199(9) 0.0258(9) 0.0267(10) -0.0073(7) 0.0020(8) 0.0014(7)
C17 0.0204(9) 0.0181(8) 0.0342(10) -0.0012(7) 0.0006(8) 0.0001(7)
C18 0.0159(9) 0.0231(9) 0.0282(10) 0.0058(7) 0.0023(8) 0.0000(7)
C19 0.0191(9) 0.0189(8) 0.0190(9) 0.0029(6) -0.0004(8) -0.0016(6)
C20 0.0289(10) 0.0321(10) 0.0192(9) 0.0042(7) -0.0031(8) -0.0038(8)
C21 0.0301(10) 0.0217(9) 0.0235(9) 0.0016(7) 0.0005(9) -0.0032(7)
C22 0.0248(10) 0.0250(10) 0.0236(10) 0.0034(7) 0.0037(8) -0.0029(7)
N1 0.0145(6) 0.0248(7) 0.0149(7) 0.0002(5) 0.0000(6) 0.0005(6)
N2 0.0131(6) 0.0274(8) 0.0125(7) 0.0014(5) 0.0008(6) 0.0004(6)
N3 0.0168(7) 0.0181(7) 0.0149(7) -0.0011(5) 0.0024(6) -0.0001(5)
O1 0.0171(6) 0.0305(6) 0.0185(6) 0.0015(5) 0.0025(5) 0.0007(5)

loop_
_atom_type_symbol
_atom_type_description
_atom_type_scat_dispersion_real
_atom_type_scat_dispersion_imag
_atom_type_scat_source
C C 0.0033 0.0016 'International Tables Vol C Tables 4.2.6.8 and 6.1.1.4'
H H 0.0000 0.0000 'International Tables Vol C Tables 4.2.6.8 and 6.1.1.4'
N N 0.0061 0.0033 'International Tables Vol C Tables 4.2.6.8 and 6.1.1.4'
O O 0.0106 0.0060 'International Tables Vol C Tables 4.2.6.8 and 6.1.1.4'

loop_
_geom_angle_atom_site_label_1
_geom_angle_atom_site_label_2
_geom_angle_atom_site_label_3
_geom_angle
O1 C1 N2 125.72(15)
O1 C1 N1 125.28(14)
N2 C1 N1 109.00(13)
N1 C2 C3 110.61(13)
N1 C2 C4 109.67(13)
C3 C2 C4 110.62(15)
N1 C2 C5 107.52(13)
C3 C2 C5 110.17(14)
C4 C2 C5 108.16(14)
N2 C6 C8 108.55(12)
N2 C6 C9 109.90(13)
C8 C6 C9 110.59(13)
N2 C6 C7 112.00(13)
C8 C6 C7 107.02(13)
C9 C6 C7 108.73(13)
N1 C10 C11 103.43(12)
N2 C11 C13 116.56(13)
N2 C11 C10 100.36(12)
C13 C11 C10 110.79(12)
N2 C11 C12 115.06(12)
C13 C11 C12 102.45(12)
C10 C11 C12 111.98(12)
N3 C12 C11 105.41(11)
C18 C13 C14 122.14(14)
C18 C13 C11 128.41(15)
C14 C13 C11 109.40(13)
C15 C14 C13 118.22(14)
C15 C14 N3 130.75(14)
C13 C14 N3 110.98(13)
C14 C15 C16 118.88(15)
C17 C16 C15 122.39(15)
C16 C17 C18 118.83(15)
C13 C18 C17 119.45(16)
N3 C19 C20 110.75(13)
N3 C19 C21 108.01(13)
C20 C19 C21 110.01(13)
N3 C19 C22 110.91(13)
C20 C19 C22 110.37(14)
C21 C19 C22 106.67(14)
C1 N1 C10 107.58(12)
C1 N1 C2 121.36(13)
C10 N1 C2 119.45(12)
C1 N2 C11 110.21(12)
C1 N2 C6 120.16(12)
C11 N2 C6 126.90(12)
C14 N3 C12 107.26(12)
C14 N3 C19 123.59(12)
C12 N3 C19 117.50(12)

loop_
_geom_bond_atom_site_label_1
_geom_bond_atom_site_label_2
_geom_bond_distance
C1 O1 1.2220(19)
C1 N2 1.378(2)
C1 N1 1.390(2)
C2 N1 1.4905(19)
C2 C3 1.522(2)
C2 C4 1.526(2)
C2 C5 1.530(2)
C6 N2 1.5031(19)
C6 C8 1.528(2)
C6 C9 1.531(2)
C6 C7 1.533(2)
C10 N1 1.450(2)
C10 C11 1.533(2)
C11 N2 1.475(2)
C11 C13 1.504(2)
C11 C12 1.546(2)
C12 N3 1.477(2)
C13 C18 1.381(2)
C13 C14 1.399(2)
C14 C15 1.392(2)
C14 N3 1.4056(19)
C15 C16 1.395(2)
C16 C17 1.379(2)
C17 C18 1.384(2)
C19 N3 1.491(2)
C19 C20 1.524(2)
C19 C21 1.528(2)
C19 C22 1.531(2)
